data_2233756
loop_
_publ_author_name
'Abdel-Aziz, Alaa A.-M.'
'El-Azab, Adel S.'
'Alanazi, Amer M.'
'Ng, Seik Weng'
'Tiekink, Edward R. T.'

_publ_section_title
;
 2,6-Bis[(<i>S</i>)-1-phenylethyl]-1<i>H</i>,5<i>H</i>-pyrrolo[3,4-<i>f</i>]isoindole-1,3,5,7(2<i>H</i>,6<i>H</i>)-tetrone
;
_journal_coeditor_code BT5823
_journal_issue 3
_journal_name_full 'Acta Crystallographica Section E'
_journal_page_first o907
_journal_paper_doi 10.1107/S1600536812007684
_journal_volume 68
_journal_year 2012
_chemical_formula_iupac 'C26 H20 N2 O4'
_chemical_formula_moiety 'C26 H20 N2 O4'
_chemical_formula_sum 'C26 H20 N2 O4'
_chemical_formula_weight 424.44
_chemical_name_systematic
;
2,6-Bis[(<i>S</i>)-1-phenylethyl]-1<i>H</i>,5<i>H</i>-
pyrrolo[3,4-<i>f</i>]isoindole-1,3,5,7(2<i>H</i>,6<i>H</i>)-tetrone
;
_space_group_IT_number 4
_symmetry_cell_setting monoclinic
_symmetry_space_group_name_Hall 'P 2yb'
_symmetry_space_group_name_H-M 'P 1 21 1'
_atom_sites_solution_hydrogens geom
_atom_sites_solution_primary direct
_atom_sites_solution_secondary difmap
_audit_creation_method SHELXL-97
_cell_angle_alpha 90.00
_cell_angle_beta 99.762(2)
_cell_angle_gamma 90.00
_cell_formula_units_Z 2
_cell_length_a 5.64010(10)
_cell_length_b 16.1040(2)
_cell_length_c 11.3759(2)
_cell_measurement_reflns_used 6911
_cell_measurement_temperature 100(2)
_cell_measurement_theta_max 76.5400
_cell_measurement_theta_min 2.7416
_cell_volume 1018.29(3)
_computing_cell_refinement 'CrysAlis PRO (Agilent, 2011)'
_computing_data_collection 'CrysAlis PRO (Agilent, 2011)'
_computing_data_reduction 'CrysAlis PRO (Agilent, 2011)'
_computing_molecular_graphics
;
ORTEP-3 (Farrugia, 1997) and DIAMOND (Brandenburg, 2006)
;
_computing_publication_material 'publCIF (Westrip, 2010)'
_computing_structure_refinement 'SHELXL97 (Sheldrick, 2008)'
_computing_structure_solution 'SHELXS97 (Sheldrick, 2008)'
_diffrn_ambient_temperature 100(2)
_diffrn_detector_area_resol_mean 10.4041
_diffrn_measured_fraction_theta_full 0.989
_diffrn_measured_fraction_theta_max 0.989
_diffrn_measurement_device_type 'Agilent SuperNova Dual diffractometer with an Atlas detector'
_diffrn_measurement_method '\w scan'
_diffrn_radiation_monochromator Mirror
_diffrn_radiation_source 'SuperNova (Cu) X-ray Source'
_diffrn_radiation_type CuK\a
_diffrn_radiation_wavelength 1.5418
_diffrn_reflns_av_R_equivalents 0.0183
_diffrn_reflns_av_sigmaI/netI 0.0137
_diffrn_reflns_limit_h_max 7
_diffrn_reflns_limit_h_min -7
_diffrn_reflns_limit_k_max 20
_diffrn_reflns_limit_k_min -20
_diffrn_reflns_limit_l_max 13
_diffrn_reflns_limit_l_min -14
_diffrn_reflns_number 7858
_diffrn_reflns_theta_full 76.74
_diffrn_reflns_theta_max 76.74
_diffrn_reflns_theta_min 3.94
_diffrn_standards_decay_% 0
_diffrn_standards_interval_count 0
_diffrn_standards_interval_time 0
_diffrn_standards_number 0
_exptl_absorpt_coefficient_mu 0.768
_exptl_absorpt_correction_T_max 1.0000
_exptl_absorpt_correction_T_min 0.65571
_exptl_absorpt_correction_type multi-scan
_exptl_absorpt_process_details '(CrysAlis PRO; Agilent, 2011)'
_exptl_crystal_colour colourless
_exptl_crystal_density_diffrn 1.384
_exptl_crystal_density_method 'not measured'
_exptl_crystal_description prism
_exptl_crystal_F_000 444
_exptl_crystal_size_max 0.30
_exptl_crystal_size_mid 0.25
_exptl_crystal_size_min 0.20
_refine_diff_density_max 0.235
_refine_diff_density_min -0.250
_refine_ls_abs_structure_details 'Flack (1983), 1898 Friedel pairs'
_refine_ls_abs_structure_Flack 0.08(12)
_refine_ls_extinction_method none
_refine_ls_goodness_of_fit_ref 1.114
_refine_ls_hydrogen_treatment constr
_refine_ls_matrix_type full
_refine_ls_number_parameters 289
_refine_ls_number_reflns 4093
_refine_ls_number_restraints 1
_refine_ls_restrained_S_all 1.114
_refine_ls_R_factor_all 0.0326
_refine_ls_R_factor_gt 0.0326
_refine_ls_shift/su_max 0.000
_refine_ls_shift/su_mean 0.000
_refine_ls_structure_factor_coef Fsqd
_refine_ls_weighting_details 'calc w=1/[\s^2^(Fo^2^)+(0.0781P)^2^+0.0806P] where P=(Fo^2^+2Fc^2^)/3'
_refine_ls_weighting_scheme calc
_refine_ls_wR_factor_gt 0.0992
_refine_ls_wR_factor_ref 0.0992
_reflns_number_gt 4091
_reflns_number_total 4093
_reflns_threshold_expression I>2\s(I)
_cod_data_source_file bt5823.cif
_cod_data_source_block I
_cod_original_sg_symbol_H-M 'P 21'
_cod_database_code 2233756
_cod_database_fobs_code 2233756

loop_
_symmetry_equiv_pos_as_xyz
'x, y, z'
'-x, y+1/2, -z'

loop_
_atom_site_type_symbol
_atom_site_label
_atom_site_fract_x
_atom_site_fract_y
_atom_site_fract_z
_atom_site_U_iso_or_equiv
_atom_site_adp_type
_atom_site_calc_flag
_atom_site_refinement_flags
_atom_site_occupancy
_atom_site_symmetry_multiplicity
O O1 -0.21322(17) 0.49962(6) 0.84958(9) 0.0190(2) Uani d . 1 1
O O2 0.52962(18) 0.42601(6) 1.05125(9) 0.0204(2) Uani d . 1 1
O O3 -0.18870(17) 0.21623(6) 0.51186(8) 0.0194(2) Uani d . 1 1
O O4 0.55058(17) 0.13790(6) 0.71548(9) 0.0198(2) Uani d . 1 1
N N1 0.1580(2) 0.48014(7) 0.97059(10) 0.0157(2) Uani d . 1 1
N N2 0.1824(2) 0.15891(7) 0.59322(10) 0.0154(2) Uani d . 1 1
C C1 0.1785(2) 0.63194(8) 0.97086(11) 0.0156(3) Uani d . 1 1
C C2 0.0123(3) 0.69641(9) 0.96693(13) 0.0197(3) Uani d . 1 1
H H2 -0.1151 0.6924 1.0116 0.024 Uiso calc R 1 1
C C3 0.0320(3) 0.76653(9) 0.89804(14) 0.0224(3) Uani d . 1 1
H H3 -0.0829 0.8099 0.8954 0.027 Uiso calc R 1 1
C C4 0.2184(3) 0.77357(9) 0.83304(13) 0.0214(3) Uani d . 1 1
H H4 0.2327 0.8219 0.7870 0.026 Uiso calc R 1 1
C C5 0.3837(2) 0.70929(10) 0.83595(12) 0.0212(3) Uani d . 1 1
H H5 0.5106 0.7133 0.7909 0.025 Uiso calc R 1 1
C C6 0.3636(2) 0.63922(9) 0.90455(12) 0.0184(3) Uani d . 1 1
H H6 0.4776 0.5956 0.9063 0.022 Uiso calc R 1 1
C C7 0.1695(2) 0.55439(8) 1.04732(11) 0.0158(3) Uani d . 1 1
H H7 0.3270 0.5517 1.1029 0.019 Uiso calc R 1 1
C C8 -0.0248(3) 0.55292(10) 1.12469(13) 0.0211(3) Uani d . 1 1
H H8A -0.0150 0.5007 1.1696 0.032 Uiso calc R 1 1
H H8B -0.1831 0.5573 1.0740 0.032 Uiso calc R 1 1
H H8C -0.0017 0.5998 1.1804 0.032 Uiso calc R 1 1
C C9 -0.0287(2) 0.46074(8) 0.87821(11) 0.0153(3) Uani d . 1 1
C C10 0.0478(2) 0.38325(8) 0.82149(12) 0.0146(3) Uani d . 1 1
C C11 0.2743(2) 0.36088(8) 0.88183(11) 0.0142(3) Uani d . 1 1
C C12 0.3478(2) 0.42320(8) 0.97899(12) 0.0150(3) Uani d . 1 1
C C13 0.4002(2) 0.29243(8) 0.85060(11) 0.0147(3) Uani d . 1 1
H H13 0.5538 0.2767 0.8927 0.018 Uiso calc R 1 1
C C14 0.2814(2) 0.24907(8) 0.75224(12) 0.0141(2) Uani d . 1 1
C C15 0.0553(2) 0.27140(8) 0.69167(11) 0.0144(3) Uani d . 1 1
C C16 -0.0710(2) 0.33948(9) 0.72418(12) 0.0151(3) Uani d . 1 1
H H16 -0.2258 0.3547 0.6831 0.018 Uiso calc R 1 1
C C17 -0.0107(2) 0.21467(8) 0.58745(12) 0.0150(3) Uani d . 1 1
C C18 0.3646(2) 0.17566(8) 0.68996(11) 0.0146(2) Uani d . 1 1
C C19 0.2125(2) 0.09707(8) 0.50044(12) 0.0158(3) Uani d . 1 1
H H19 0.3719 0.0698 0.5268 0.019 Uiso calc R 1 1
C C20 0.2275(3) 0.14171(9) 0.38372(12) 0.0201(3) Uani d . 1 1
H H20A 0.3534 0.1843 0.3978 0.030 Uiso calc R 1 1
H H20B 0.0726 0.1680 0.3533 0.030 Uiso calc R 1 1
H H20C 0.2662 0.1016 0.3251 0.030 Uiso calc R 1 1
C C21 0.0229(2) 0.02911(8) 0.49308(12) 0.0164(3) Uani d . 1 1
C C22 -0.1846(3) 0.02927(9) 0.40638(12) 0.0189(3) Uani d . 1 1
H H22 -0.2102 0.0727 0.3491 0.023 Uiso calc R 1 1
C C23 -0.3546(3) -0.03401(9) 0.40349(13) 0.0207(3) Uani d . 1 1
H H23 -0.4949 -0.0336 0.3440 0.025 Uiso calc R 1 1
C C24 -0.3199(3) -0.09748(9) 0.48692(14) 0.0218(3) Uani d . 1 1
H H24 -0.4374 -0.1399 0.4857 0.026 Uiso calc R 1 1
C C25 -0.1120(3) -0.09870(9) 0.57237(14) 0.0249(3) Uani d . 1 1
H H25 -0.0862 -0.1425 0.6291 0.030 Uiso calc R 1 1
C C26 0.0579(3) -0.03601(10) 0.57488(12) 0.0217(3) Uani d . 1 1
H H26 0.2000 -0.0375 0.6332 0.026 Uiso calc R 1 1

loop_
_atom_site_aniso_label
_atom_site_aniso_U_11
_atom_site_aniso_U_22
_atom_site_aniso_U_33
_atom_site_aniso_U_12
_atom_site_aniso_U_13
_atom_site_aniso_U_23
O1 0.0176(4) 0.0184(5) 0.0201(5) 0.0040(4) 0.0006(3) -0.0031(4)
O2 0.0200(5) 0.0155(5) 0.0229(5) -0.0003(4) -0.0038(4) -0.0023(4)
O3 0.0173(5) 0.0189(5) 0.0201(5) 0.0021(4) -0.0022(4) -0.0031(4)
O4 0.0201(5) 0.0184(5) 0.0195(4) 0.0061(4) -0.0005(4) -0.0008(4)
N1 0.0179(5) 0.0116(6) 0.0170(5) 0.0003(4) 0.0013(4) -0.0026(4)
N2 0.0164(5) 0.0135(5) 0.0156(5) 0.0013(4) 0.0009(4) -0.0017(4)
C1 0.0153(6) 0.0133(6) 0.0173(6) -0.0007(5) -0.0001(4) -0.0050(5)
C2 0.0197(6) 0.0158(7) 0.0245(7) 0.0008(5) 0.0064(5) -0.0033(5)
C3 0.0242(7) 0.0131(6) 0.0280(7) 0.0039(5) -0.0011(6) -0.0022(5)
C4 0.0260(7) 0.0161(7) 0.0199(6) -0.0032(5) -0.0022(5) -0.0006(5)
C5 0.0212(7) 0.0234(7) 0.0188(6) -0.0040(6) 0.0032(5) -0.0036(5)
C6 0.0162(6) 0.0180(7) 0.0207(6) 0.0017(5) 0.0023(5) -0.0042(5)
C7 0.0182(6) 0.0119(6) 0.0168(6) -0.0008(5) 0.0014(4) -0.0041(5)
C8 0.0243(7) 0.0191(6) 0.0208(6) -0.0041(5) 0.0060(5) -0.0033(5)
C9 0.0183(6) 0.0127(6) 0.0146(6) -0.0019(5) 0.0023(5) 0.0004(5)
C10 0.0161(6) 0.0115(6) 0.0163(6) 0.0001(5) 0.0030(5) 0.0006(5)
C11 0.0154(6) 0.0125(6) 0.0141(6) -0.0028(5) 0.0012(5) 0.0012(5)
C12 0.0173(6) 0.0108(6) 0.0169(6) -0.0020(5) 0.0024(5) 0.0011(5)
C13 0.0146(6) 0.0136(6) 0.0155(6) -0.0009(5) 0.0015(4) 0.0013(5)
C14 0.0159(6) 0.0112(6) 0.0155(5) -0.0007(5) 0.0030(4) 0.0037(5)
C15 0.0150(6) 0.0129(6) 0.0149(6) -0.0019(5) 0.0014(4) 0.0004(4)
C16 0.0145(6) 0.0133(6) 0.0166(6) 0.0009(5) 0.0004(4) 0.0011(4)
C17 0.0163(6) 0.0125(6) 0.0160(6) -0.0002(5) 0.0025(4) -0.0013(5)
C18 0.0156(6) 0.0143(6) 0.0139(6) -0.0013(5) 0.0028(4) 0.0018(5)
C19 0.0169(6) 0.0144(6) 0.0163(6) 0.0015(5) 0.0033(4) -0.0046(5)
C20 0.0235(6) 0.0193(7) 0.0180(6) -0.0019(5) 0.0045(5) -0.0021(5)
C21 0.0196(6) 0.0133(6) 0.0162(6) 0.0019(5) 0.0027(5) -0.0035(5)
C22 0.0204(6) 0.0148(6) 0.0205(6) 0.0022(5) 0.0007(5) 0.0004(5)
C23 0.0184(6) 0.0190(7) 0.0232(7) 0.0014(5) -0.0011(5) -0.0039(5)
C24 0.0239(6) 0.0157(7) 0.0260(7) -0.0019(5) 0.0046(5) -0.0024(5)
C25 0.0316(7) 0.0196(7) 0.0223(7) -0.0027(6) 0.0012(6) 0.0040(5)
C26 0.0238(7) 0.0203(7) 0.0189(6) -0.0003(6) -0.0024(5) 0.0005(5)

loop_
_atom_type_symbol
_atom_type_description
_atom_type_scat_dispersion_real
_atom_type_scat_dispersion_imag
_atom_type_scat_source
C C 0.0181 0.0091 'International Tables Vol C Tables 4.2.6.8 and 6.1.1.4'
H H 0.0000 0.0000 'International Tables Vol C Tables 4.2.6.8 and 6.1.1.4'
N N 0.0311 0.0180 'International Tables Vol C Tables 4.2.6.8 and 6.1.1.4'
O O 0.0492 0.0322 'International Tables Vol C Tables 4.2.6.8 and 6.1.1.4'

loop_
_geom_angle_atom_site_label_1
_geom_angle_atom_site_label_2
_geom_angle_atom_site_label_3
_geom_angle
C9 N1 C12 112.10(11)
C9 N1 C7 125.51(11)
C12 N1 C7 122.27(11)
C18 N2 C17 111.95(11)
C18 N2 C19 122.19(11)
C17 N2 C19 125.31(11)
C6 C1 C2 118.78(13)
C6 C1 C7 118.53(11)
C2 C1 C7 122.67(12)
C3 C2 C1 120.37(13)
C3 C2 H2 119.8
C1 C2 H2 119.8
C4 C3 C2 120.44(13)
C4 C3 H3 119.8
C2 C3 H3 119.8
C3 C4 C5 119.48(13)
C3 C4 H4 120.3
C5 C4 H4 120.3
C6 C5 C4 120.03(13)
C6 C5 H5 120.0
C4 C5 H5 120.0
C5 C6 C1 120.89(13)
C5 C6 H6 119.6
C1 C6 H6 119.6
N1 C7 C8 111.52(11)
N1 C7 C1 109.15(10)
C8 C7 C1 116.11(11)
N1 C7 H7 106.5
C8 C7 H7 106.5
C1 C7 H7 106.5
C7 C8 H8A 109.5
C7 C8 H8B 109.5
H8A C8 H8B 109.5
C7 C8 H8C 109.5
H8A C8 H8C 109.5
H8B C8 H8C 109.5
O1 C9 N1 126.36(13)
O1 C9 C10 127.63(12)
N1 C9 C10 106.01(11)
C16 C10 C11 122.80(12)
C16 C10 C9 129.12(12)
C11 C10 C9 108.05(11)
C13 C11 C10 123.07(12)
C13 C11 C12 129.09(12)
C10 C11 C12 107.84(11)
O2 C12 N1 125.16(13)
O2 C12 C11 128.83(13)
N1 C12 C11 106.01(10)
C11 C13 C14 113.97(11)
C11 C13 H13 123.0
C14 C13 H13 123.0
C15 C14 C13 123.06(12)
C15 C14 C18 107.76(11)
C13 C14 C18 129.16(12)
C14 C15 C16 122.69(12)
C14 C15 C17 108.64(11)
C16 C15 C17 128.56(12)
C10 C16 C15 114.41(11)
C10 C16 H16 122.8
C15 C16 H16 122.8
O3 C17 N2 126.28(12)
O3 C17 C15 128.21(12)
N2 C17 C15 105.50(10)
O4 C18 N2 125.85(13)
O4 C18 C14 128.01(12)
N2 C18 C14 106.14(11)
N2 C19 C21 111.00(10)
N2 C19 C20 109.47(11)
C21 C19 C20 115.67(11)
N2 C19 H19 106.7
C21 C19 H19 106.7
C20 C19 H19 106.7
C19 C20 H20A 109.5
C19 C20 H20B 109.5
H20A C20 H20B 109.5
C19 C20 H20C 109.5
H20A C20 H20C 109.5
H20B C20 H20C 109.5
C26 C21 C22 118.67(13)
C26 C21 C19 119.05(12)
C22 C21 C19 122.29(12)
C23 C22 C21 120.35(13)
C23 C22 H22 119.8
C21 C22 H22 119.8
C24 C23 C22 120.37(12)
C24 C23 H23 119.8
C22 C23 H23 119.8
C23 C24 C25 119.57(13)
C23 C24 H24 120.2
C25 C24 H24 120.2
C26 C25 C24 120.09(13)
C26 C25 H25 120.0
C24 C25 H25 120.0
C25 C26 C21 120.93(13)
C25 C26 H26 119.5
C21 C26 H26 119.5

loop_
_geom_bond_atom_site_label_1
_geom_bond_atom_site_label_2
_geom_bond_distance
O1 C9 1.2111(17)
O2 C12 1.2017(16)
O3 C17 1.2062(16)
O4 C18 1.2049(16)
N1 C9 1.3911(16)
N1 C12 1.4004(17)
N1 C7 1.4754(16)
N2 C18 1.3986(16)
N2 C17 1.4046(16)
N2 C19 1.4815(16)
C1 C6 1.3928(18)
C1 C2 1.3945(18)
C1 C7 1.5276(18)
C2 C3 1.390(2)
C2 H2 0.9500
C3 C4 1.389(2)
C3 H3 0.9500
C4 C5 1.390(2)
C4 H4 0.9500
C5 C6 1.388(2)
C5 H5 0.9500
C6 H6 0.9500
C7 C8 1.5175(18)
C7 H7 1.0000
C8 H8A 0.9800
C8 H8B 0.9800
C8 H8C 0.9800
C9 C10 1.5012(18)
C10 C16 1.3855(19)
C10 C11 1.3915(18)
C11 C13 1.3897(19)
C11 C12 1.4984(18)
C13 C14 1.3909(18)
C13 H13 0.9500
C14 C15 1.3902(18)
C14 C18 1.4941(18)
C15 C16 1.3913(18)
C15 C17 1.4930(17)
C16 H16 0.9500
C19 C21 1.5222(19)
C19 C20 1.5249(18)
C19 H19 1.0000
C20 H20A 0.9800
C20 H20B 0.9800
C20 H20C 0.9800
C21 C26 1.394(2)
C21 C22 1.3970(18)
C22 C23 1.396(2)
C22 H22 0.9500
C23 C24 1.386(2)
C23 H23 0.9500
C24 C25 1.391(2)
C24 H24 0.9500
C25 C26 1.389(2)
C25 H25 0.9500
C26 H26 0.9500

loop_
_geom_hbond_atom_site_label_D
_geom_hbond_atom_site_label_H
_geom_hbond_atom_site_label_A
_geom_hbond_site_symmetry_A
_geom_hbond_distance_DH
_geom_hbond_distance_HA
_geom_hbond_distance_DA
_geom_hbond_angle_DHA
C6 H6 O1 1_655 0.95 2.50 3.4129(16) 162
C7 H7 O4 2_657 1.00 2.49 3.1840(16) 126
C20 H20C O1 2_546 0.98 2.56 3.4948(17) 161
C23 H23 O1 2_446 0.95 2.57 3.4847(18) 161

loop_
_geom_torsion_atom_site_label_1
_geom_torsion_atom_site_label_2
_geom_torsion_atom_site_label_3
_geom_torsion_atom_site_label_4
_geom_torsion
C6 C1 C2 C3 -0.06(19)
C7 C1 C2 C3 178.47(13)
C1 C2 C3 C4 -0.5(2)
C2 C3 C4 C5 0.9(2)
C3 C4 C5 C6 -0.8(2)
C4 C5 C6 C1 0.2(2)
C2 C1 C6 C5 0.21(19)
C7 C1 C6 C5 -178.38(12)
C9 N1 C7 C8 66.11(16)
C12 N1 C7 C8 -118.32(13)
C9 N1 C7 C1 -63.51(15)
C12 N1 C7 C1 112.06(13)
C6 C1 C7 N1 -57.40(14)
C2 C1 C7 N1 124.07(13)
C6 C1 C7 C8 175.54(12)
C2 C1 C7 C8 -2.99(18)
C12 N1 C9 O1 -179.01(13)
C7 N1 C9 O1 -3.1(2)
C12 N1 C9 C10 0.25(14)
C7 N1 C9 C10 176.20(11)
O1 C9 C10 C16 0.9(2)
N1 C9 C10 C16 -178.40(13)
O1 C9 C10 C11 178.91(13)
N1 C9 C10 C11 -0.33(13)
C16 C10 C11 C13 -0.58(19)
C9 C10 C11 C13 -178.79(12)
C16 C10 C11 C12 178.50(12)
C9 C10 C11 C12 0.29(13)
C9 N1 C12 O2 -179.90(13)
C7 N1 C12 O2 4.0(2)
C9 N1 C12 C11 -0.07(14)
C7 N1 C12 C11 -176.18(11)
C13 C11 C12 O2 -1.3(2)
C10 C11 C12 O2 179.68(13)
C13 C11 C12 N1 178.86(12)
C10 C11 C12 N1 -0.15(13)
C10 C11 C13 C14 1.07(18)
C12 C11 C13 C14 -177.80(12)
C11 C13 C14 C15 -0.94(18)
C11 C13 C14 C18 176.79(12)
C13 C14 C15 C16 0.31(19)
C18 C14 C15 C16 -177.85(11)
C13 C14 C15 C17 176.77(11)
C18 C14 C15 C17 -1.39(14)
C11 C10 C16 C15 -0.13(18)
C9 C10 C16 C15 177.67(12)
C14 C15 C16 C10 0.26(18)
C17 C15 C16 C10 -175.45(12)
C18 N2 C17 O3 177.94(13)
C19 N2 C17 O3 6.4(2)
C18 N2 C17 C15 -0.74(14)
C19 N2 C17 C15 -172.31(12)
C14 C15 C17 O3 -177.32(13)
C16 C15 C17 O3 -1.1(2)
C14 C15 C17 N2 1.33(13)
C16 C15 C17 N2 177.52(12)
C17 N2 C18 O4 -179.55(12)
C19 N2 C18 O4 -7.7(2)
C17 N2 C18 C14 -0.08(14)
C19 N2 C18 C14 171.80(11)
C15 C14 C18 O4 -179.61(13)
C13 C14 C18 O4 2.4(2)
C15 C14 C18 N2 0.93(14)
C13 C14 C18 N2 -177.07(12)
C18 N2 C19 C21 120.96(13)
C17 N2 C19 C21 -68.29(16)
C18 N2 C19 C20 -110.14(13)
C17 N2 C19 C20 60.61(16)
N2 C19 C21 C26 -81.30(15)
C20 C19 C21 C26 153.20(13)
N2 C19 C21 C22 99.25(14)
C20 C19 C21 C22 -26.25(18)
C26 C21 C22 C23 1.0(2)
C19 C21 C22 C23 -179.51(12)
C21 C22 C23 C24 0.3(2)
C22 C23 C24 C25 -1.2(2)
C23 C24 C25 C26 0.9(2)
C24 C25 C26 C21 0.5(2)
C22 C21 C26 C25 -1.4(2)
C19 C21 C26 C25 179.11(13)

loop_
_cod_related_entry_id
_cod_related_entry_database
_cod_related_entry_code
1 ChemSpider 1031408
